data_7038520
loop_
_publ_author_name
'Nishihara, Kazuki'
'Ueda, Misa'
'Higashitani, Ami'
'Nakao, Yoshihide'
'Arikawa, Yasuhiro'
'Horiuchi, Shinnosuke'
'Sakuda, Eri'
'Umakoshi, Keisuke'

_publ_section_title
;
 Different structural preference of Ag(i) and Au(i) in neutral and
 cationic luminescent heteropolynuclear platinum(ii) complexes: Z
 (U)-shaped Pt2M2 type vs. trinuclear PtM2 type.
;
_journal_issue 12
_journal_name_full 'Dalton transactions (Cambridge, England : 2003)'
_journal_page_first 4978
_journal_page_last 4982
_journal_paper_doi 10.1039/c6dt00320f
_journal_volume 45
_journal_year 2016
_chemical_formula_moiety 'C46 H44 Ag2 N10 Pt2'
_chemical_formula_sum 'C46 H44 Ag2 N10 Pt2'
_chemical_formula_weight 1342.84
_chemical_name_systematic '[Pt2Ag2(bzq)2(Me2pz)4]'
_space_group_IT_number 14
_symmetry_cell_setting monoclinic
_symmetry_Int_Tables_number 14
_symmetry_space_group_name_Hall '-P 2yn'
_symmetry_space_group_name_H-M 'P 1 21/n 1'
_atom_sites_solution_hydrogens geom
_atom_sites_solution_primary direct
_atom_sites_solution_secondary difmap
_audit_update_record
;
2015-11-25 deposited with the CCDC.
2016-02-22 downloaded from the CCDC.
;
_cell_angle_alpha 90.0000
_cell_angle_beta 92.4600(19)
_cell_angle_gamma 90.0000
_cell_formula_units_Z 4
_cell_length_a 11.7400(14)
_cell_length_b 16.500(2)
_cell_length_c 21.910(3)
_cell_measurement_reflns_used 11806
_cell_measurement_temperature 93
_cell_measurement_theta_max 27.48
_cell_measurement_theta_min 3.02
_cell_volume 4240.3(9)
_computing_cell_refinement CrystalClear
_computing_data_collection 'CrystalClear (Rigaku Inc., 2008)'
_computing_data_reduction CrystalClear
_computing_molecular_graphics 'CrystalStructure 4.0'
_computing_publication_material 'CrystalStructure 4.0 (Rigaku, 2010)'
_computing_structure_refinement 'SHELXL97 (Sheldrick, 2008)'
_computing_structure_solution 'Il Milione (Burla, et al., 2007)'
_diffrn_ambient_temperature 93
_diffrn_detector_area_resol_mean 7.111
_diffrn_measured_fraction_theta_full 0.998
_diffrn_measured_fraction_theta_max 0.998
_diffrn_measurement_device_type 'Rigaku Saturn724'
_diffrn_measurement_method \w
_diffrn_radiation_type 'Mo K\a'
_diffrn_radiation_wavelength 0.71075
_diffrn_reflns_av_R_equivalents 0.0380
_diffrn_reflns_av_sigmaI/netI 0.0409
_diffrn_reflns_limit_h_max 15
_diffrn_reflns_limit_h_min -15
_diffrn_reflns_limit_k_max 21
_diffrn_reflns_limit_k_min -20
_diffrn_reflns_limit_l_max 26
_diffrn_reflns_limit_l_min -28
_diffrn_reflns_number 34852
_diffrn_reflns_theta_full 27.49
_diffrn_reflns_theta_max 27.48
_diffrn_standards_number 0
_exptl_absorpt_coefficient_mu 7.506
_exptl_absorpt_correction_T_max 0.798
_exptl_absorpt_correction_T_min 0.642
_exptl_absorpt_correction_type multi-scan
_exptl_absorpt_process_details 'REQAB (Rigaku, 1998)'
_exptl_crystal_colour yellow
_exptl_crystal_density_diffrn 2.103
_exptl_crystal_density_method 'not measured'
_exptl_crystal_description prism
_exptl_crystal_F_000 2560.00
_exptl_crystal_preparation Luminescent
_exptl_crystal_recrystallization_method 'Re-crystallisation from solvent: chloroform/n-hexane'
_exptl_crystal_size_max 0.060
_exptl_crystal_size_mid 0.060
_exptl_crystal_size_min 0.030
_refine_diff_density_max 2.130
_refine_diff_density_min -1.140
_refine_ls_extinction_method none
_refine_ls_goodness_of_fit_ref 1.130
_refine_ls_hydrogen_treatment constr
_refine_ls_number_parameters 549
_refine_ls_number_reflns 9717
_refine_ls_number_restraints 0
_refine_ls_R_factor_gt 0.0374
_refine_ls_shift/su_max 0.001
_refine_ls_structure_factor_coef Fsqd
_refine_ls_weighting_details 'w = 1/[\s^2^(Fo^2^)+(0.0145P)^2^+19.9767P] where P=(Fo^2^+2Fc^2^)/3'
_refine_ls_weighting_scheme calc
_refine_ls_wR_factor_ref 0.0676
_reflns_number_gt 8654
_reflns_number_total 9717
_reflns_threshold_expression F^2^>2.0\s(F^2^)
_cod_data_source_file c6dt00320f2.cif
_cod_data_source_block 2c
_cod_depositor_comments 'Adding full bibliography for 7038518--7038524.cif.'
_cod_database_code 7038520

loop_
_symmetry_equiv_pos_site_id
_symmetry_equiv_pos_as_xyz
1 +X,+Y,+Z
2 1/2-X,1/2+Y,1/2-Z
3 -X,-Y,-Z
4 1/2+X,1/2-Y,1/2+Z

loop_
_atom_site_label
_atom_site_type_symbol
_atom_site_fract_x
_atom_site_fract_y
_atom_site_fract_z
_atom_site_U_iso_or_equiv
_atom_site_adp_type
_atom_site_occupancy
_atom_site_symmetry_multiplicity
_atom_site_calc_flag
_atom_site_refinement_flags
Pt1 Pt 0.219258(17) 0.265904(12) 0.372341(9) 0.01424(5) Uani 1.0 4 d .
Pt2 Pt 0.521788(17) 0.291823(12) 0.594546(9) 0.01362(5) Uani 1.0 4 d .
Ag1 Ag 0.25778(3) 0.24850(2) 0.539463(19) 0.01691(9) Uani 1.0 4 d .
Ag2 Ag 0.43982(3) 0.17545(2) 0.456905(19) 0.01632(9) Uani 1.0 4 d .
N1 N 0.3318(4) 0.2276(3) 0.3136(3) 0.0171(11) Uani 0.5000 4 d .
N10 N 0.2519(4) 0.3750(3) 0.3331(2) 0.0121(10) Uani 0.5000 4 d .
N30 N 0.5722(4) 0.4056(3) 0.5718(2) 0.0114(10) Uani 0.5000 4 d .
N21 N 0.4192(5) 0.3524(4) 0.6483(3) 0.0222(12) Uani 0.5000 4 d .
N41 N 0.1064(4) 0.3158(3) 0.4338(2) 0.0146(9) Uani 1.0 4 d .
N42 N 0.1421(4) 0.3263(3) 0.4933(2) 0.0152(9) Uani 1.0 4 d .
N51 N 0.1978(4) 0.1535(3) 0.4065(2) 0.0173(10) Uani 1.0 4 d .
N52 N 0.2892(4) 0.1148(3) 0.4345(2) 0.0180(10) Uani 1.0 4 d .
N61 N 0.6374(4) 0.2387(3) 0.5364(2) 0.0144(9) Uani 1.0 4 d .
N62 N 0.6031(4) 0.2185(3) 0.4778(2) 0.0154(10) Uani 1.0 4 d .
N71 N 0.4563(4) 0.1845(3) 0.61712(19) 0.0137(9) Uani 1.0 4 d .
N72 N 0.3470(4) 0.1655(3) 0.5958(2) 0.0153(10) Uani 1.0 4 d .
C1 C 0.3318(4) 0.2276(3) 0.3136(3) 0.0171(11) Uani 0.5000 4 d .
C2 C 0.3755(5) 0.1509(4) 0.3015(3) 0.0196(12) Uani 1.0 4 d .
C3 C 0.4601(5) 0.1392(4) 0.2591(3) 0.0235(13) Uani 1.0 4 d .
C4 C 0.5055(5) 0.2035(4) 0.2276(3) 0.0228(13) Uani 1.0 4 d .
C5 C 0.5038(5) 0.3520(4) 0.2064(3) 0.0241(13) Uani 1.0 4 d .
C6 C 0.4602(5) 0.4262(4) 0.2161(3) 0.0235(13) Uani 1.0 4 d .
C7 C 0.3248(5) 0.5137(4) 0.2723(3) 0.0202(12) Uani 1.0 4 d .
C8 C 0.2418(5) 0.5179(4) 0.3149(3) 0.0213(13) Uani 1.0 4 d .
C9 C 0.2077(5) 0.4476(4) 0.3445(3) 0.0184(12) Uani 1.0 4 d .
C10 C 0.2519(4) 0.3750(3) 0.3331(2) 0.0121(10) Uani 0.5000 4 d .
C11 C 0.3336(5) 0.3706(4) 0.2900(3) 0.0201(12) Uani 1.0 4 d .
C12 C 0.3786(5) 0.2923(4) 0.2795(3) 0.0174(12) Uani 1.0 4 d .
C13 C 0.4647(5) 0.2814(4) 0.2368(3) 0.0188(12) Uani 1.0 4 d .
C14 C 0.3728(5) 0.4385(4) 0.2585(3) 0.0198(12) Uani 1.0 4 d .
C21 C 0.4192(5) 0.3524(4) 0.6483(3) 0.0222(12) Uani 0.5000 4 d .
C22 C 0.3439(5) 0.3286(4) 0.6922(3) 0.0201(12) Uani 1.0 4 d .
C23 C 0.2802(5) 0.3854(4) 0.7241(3) 0.0230(13) Uani 1.0 4 d .
C24 C 0.2878(5) 0.4665(4) 0.7131(3) 0.0221(13) Uani 1.0 4 d .
C25 C 0.3744(5) 0.5799(4) 0.6547(3) 0.0213(13) Uani 1.0 4 d .
C26 C 0.4526(5) 0.6044(4) 0.6140(3) 0.0191(12) Uani 1.0 4 d .
C27 C 0.6087(5) 0.5684(4) 0.5441(3) 0.0201(13) Uani 1.0 4 d .
C28 C 0.6730(5) 0.5082(4) 0.5188(3) 0.0178(12) Uani 1.0 4 d .
C29 C 0.6530(5) 0.4270(4) 0.5335(3) 0.0180(12) Uani 1.0 4 d .
C30 C 0.5722(4) 0.4056(3) 0.5718(2) 0.0114(10) Uani 0.5000 4 d .
C31 C 0.5089(5) 0.4646(4) 0.5980(3) 0.0161(11) Uani 1.0 4 d .
C32 C 0.4274(5) 0.4381(4) 0.6392(3) 0.0167(11) Uani 1.0 4 d .
C33 C 0.3610(5) 0.4957(4) 0.6693(3) 0.0195(12) Uani 1.0 4 d .
C34 C 0.5247(5) 0.5480(4) 0.5850(3) 0.0190(12) Uani 1.0 4 d .
C43 C 0.0665(5) 0.3753(4) 0.5197(3) 0.0179(12) Uani 1.0 4 d .
C44 C -0.0186(5) 0.3965(4) 0.4768(3) 0.0208(13) Uani 1.0 4 d .
C45 C 0.0093(5) 0.3570(4) 0.4235(3) 0.0174(12) Uani 1.0 4 d .
C46 C 0.0833(6) 0.4010(4) 0.5851(3) 0.0256(13) Uani 1.0 4 d .
C47 C -0.0529(5) 0.3569(4) 0.3617(3) 0.0270(14) Uani 1.0 4 d .
C53 C 0.2585(5) 0.0376(3) 0.4445(3) 0.0174(12) Uani 1.0 4 d .
C54 C 0.1466(5) 0.0269(4) 0.4231(3) 0.0203(12) Uani 1.0 4 d .
C55 C 0.1109(5) 0.1019(4) 0.3989(3) 0.0178(12) Uani 1.0 4 d .
C56 C 0.3415(5) -0.0208(4) 0.4725(3) 0.0221(13) Uani 1.0 4 d .
C57 C 0.0009(5) 0.1280(4) 0.3681(3) 0.0251(14) Uani 1.0 4 d .
C63 C 0.6967(5) 0.2058(3) 0.4459(3) 0.0156(11) Uani 1.0 4 d .
C64 C 0.7932(5) 0.2197(4) 0.4836(3) 0.0189(12) Uani 1.0 4 d .
C65 C 0.7520(5) 0.2396(4) 0.5402(3) 0.0166(11) Uani 1.0 4 d .
C66 C 0.6862(5) 0.1812(4) 0.3800(3) 0.0206(12) Uani 1.0 4 d .
C67 C 0.8164(5) 0.2618(4) 0.5974(3) 0.0247(13) Uani 1.0 4 d .
C73 C 0.3217(5) 0.0919(4) 0.6170(3) 0.0177(12) Uani 1.0 4 d .
C74 C 0.4121(5) 0.0628(4) 0.6531(3) 0.0219(13) Uani 1.0 4 d .
C75 C 0.4961(5) 0.1225(4) 0.6521(3) 0.0191(12) Uani 1.0 4 d .
C76 C 0.2081(5) 0.0535(4) 0.6024(3) 0.0237(13) Uani 1.0 4 d .
C77 C 0.6118(6) 0.1257(4) 0.6830(3) 0.0309(15) Uani 1.0 4 d .
H2 H 0.3472 0.1053 0.3226 0.0235 Uiso 1.0 4 calc R
H3 H 0.4868 0.0858 0.2517 0.0282 Uiso 1.0 4 calc R
H4 H 0.5642 0.1944 0.1999 0.0274 Uiso 1.0 4 calc R
H5 H 0.5626 0.3464 0.1782 0.0289 Uiso 1.0 4 calc R
H6 H 0.4882 0.4713 0.1944 0.0282 Uiso 1.0 4 calc R
H7 H 0.3493 0.5615 0.2526 0.0243 Uiso 1.0 4 calc R
H8 H 0.2079 0.5685 0.3240 0.0256 Uiso 1.0 4 calc R
H9 H 0.1508 0.4516 0.3739 0.0221 Uiso 1.0 4 calc R
H22 H 0.3353 0.2726 0.7008 0.0241 Uiso 1.0 4 calc R
H23 H 0.2304 0.3669 0.7542 0.0276 Uiso 1.0 4 calc R
H24 H 0.2433 0.5035 0.7353 0.0266 Uiso 1.0 4 calc R
H25 H 0.3283 0.6191 0.6736 0.0256 Uiso 1.0 4 calc R
H26 H 0.4590 0.6605 0.6049 0.0229 Uiso 1.0 4 calc R
H27 H 0.6212 0.6235 0.5338 0.0242 Uiso 1.0 4 calc R
H28 H 0.7308 0.5218 0.4915 0.0213 Uiso 1.0 4 calc R
H29 H 0.6978 0.3860 0.5158 0.0216 Uiso 1.0 4 calc R
H44 H -0.0823 0.4307 0.4826 0.0250 Uiso 1.0 4 calc R
H46A H 0.0987 0.4594 0.5868 0.0307 Uiso 1.0 4 calc R
H46B H 0.1480 0.3715 0.6041 0.0307 Uiso 1.0 4 calc R
H46C H 0.0143 0.3890 0.6070 0.0307 Uiso 1.0 4 calc R
H47A H -0.1273 0.3307 0.3650 0.0325 Uiso 1.0 4 calc R
H47B H -0.0079 0.3271 0.3325 0.0325 Uiso 1.0 4 calc R
H47C H -0.0637 0.4128 0.3476 0.0325 Uiso 1.0 4 calc R
H54 H 0.1029 -0.0215 0.4246 0.0243 Uiso 1.0 4 calc R
H56A H 0.3774 0.0031 0.5095 0.0265 Uiso 1.0 4 calc R
H56B H 0.4002 -0.0332 0.4434 0.0265 Uiso 1.0 4 calc R
H56C H 0.3018 -0.0707 0.4831 0.0265 Uiso 1.0 4 calc R
H57A H 0.0088 0.1283 0.3237 0.0301 Uiso 1.0 4 calc R
H57B H -0.0184 0.1826 0.3818 0.0301 Uiso 1.0 4 calc R
H57C H -0.0597 0.0902 0.3785 0.0301 Uiso 1.0 4 calc R
H64 H 0.8706 0.2162 0.4729 0.0227 Uiso 1.0 4 calc R
H66A H 0.6129 0.2000 0.3621 0.0247 Uiso 1.0 4 calc R
H66B H 0.6904 0.1221 0.3769 0.0247 Uiso 1.0 4 calc R
H66C H 0.7484 0.2056 0.3578 0.0247 Uiso 1.0 4 calc R
H67A H 0.7651 0.2609 0.6315 0.0297 Uiso 1.0 4 calc R
H67B H 0.8482 0.3164 0.5933 0.0297 Uiso 1.0 4 calc R
H67C H 0.8784 0.2230 0.6052 0.0297 Uiso 1.0 4 calc R
H74 H 0.4162 0.0125 0.6741 0.0263 Uiso 1.0 4 calc R
H76A H 0.2180 0.0071 0.5752 0.0285 Uiso 1.0 4 calc R
H76B H 0.1572 0.0932 0.5822 0.0285 Uiso 1.0 4 calc R
H76C H 0.1749 0.0350 0.6402 0.0285 Uiso 1.0 4 calc R
H77A H 0.6226 0.1783 0.7032 0.0371 Uiso 1.0 4 calc R
H77B H 0.6698 0.1187 0.6525 0.0371 Uiso 1.0 4 calc R
H77C H 0.6191 0.0823 0.7134 0.0371 Uiso 1.0 4 calc R

loop_
_atom_site_aniso_label
_atom_site_aniso_U_11
_atom_site_aniso_U_22
_atom_site_aniso_U_33
_atom_site_aniso_U_12
_atom_site_aniso_U_13
_atom_site_aniso_U_23
Pt1 0.01261(10) 0.01194(10) 0.01786(11) -0.00044(8) -0.00307(8) 0.00010(8)
Pt2 0.01331(10) 0.01229(10) 0.01511(10) -0.00181(8) -0.00114(7) 0.00199(8)
Ag1 0.01457(19) 0.0166(2) 0.0194(2) 0.00061(16) -0.00172(15) 0.00430(16)
Ag2 0.01333(19) 0.01375(19) 0.0216(3) -0.00164(15) -0.00288(15) -0.00011(16)
N1 0.015(3) 0.021(3) 0.015(3) -0.001(2) -0.0088(19) -0.002(2)
N10 0.008(3) 0.010(3) 0.017(3) 0.0013(18) -0.0072(18) -0.0012(19)
N30 0.011(3) 0.010(3) 0.013(3) -0.0030(18) -0.0013(18) 0.0004(18)
N21 0.015(3) 0.027(3) 0.024(3) -0.002(3) -0.005(2) -0.005(3)
N41 0.013(3) 0.011(2) 0.019(3) -0.0003(18) -0.0005(18) -0.0030(18)
N42 0.014(3) 0.013(2) 0.019(3) -0.0010(18) 0.0015(18) -0.0014(18)
N51 0.014(3) 0.013(3) 0.025(3) 0.0011(18) -0.0040(19) 0.0003(19)
N52 0.014(3) 0.017(3) 0.023(3) 0.0015(19) -0.0016(19) 0.002(2)
N61 0.015(3) 0.011(2) 0.017(3) -0.0021(18) -0.0025(18) 0.0018(18)
N62 0.017(3) 0.012(2) 0.017(3) -0.0033(18) -0.0066(18) -0.0022(18)
N71 0.008(2) 0.020(3) 0.014(3) 0.0023(18) -0.0020(17) -0.0003(18)
N72 0.013(3) 0.014(3) 0.019(3) -0.0011(18) -0.0015(18) 0.0017(19)
C1 0.015(3) 0.021(3) 0.015(3) -0.001(2) -0.0088(19) -0.002(2)
C2 0.024(3) 0.015(3) 0.020(3) 0.000(3) -0.004(3) -0.002(3)
C3 0.025(3) 0.027(4) 0.017(3) 0.007(3) -0.007(3) -0.007(3)
C4 0.022(3) 0.031(4) 0.015(3) 0.003(3) -0.004(3) -0.005(3)
C5 0.020(3) 0.034(4) 0.019(3) -0.005(3) 0.003(3) -0.004(3)
C6 0.026(3) 0.025(3) 0.019(3) -0.006(3) -0.004(3) 0.004(3)
C7 0.021(3) 0.016(3) 0.023(3) -0.003(3) -0.004(3) 0.002(3)
C8 0.024(3) 0.017(3) 0.022(3) 0.004(3) -0.011(3) 0.001(3)
C9 0.017(3) 0.019(3) 0.019(3) -0.004(3) -0.007(3) -0.001(3)
C10 0.008(3) 0.010(3) 0.017(3) 0.0013(18) -0.0072(18) -0.0012(19)
C11 0.017(3) 0.021(3) 0.022(3) -0.000(3) -0.008(3) -0.003(3)
C12 0.019(3) 0.018(3) 0.014(3) 0.001(3) -0.009(2) 0.001(3)
C13 0.018(3) 0.020(3) 0.018(3) -0.000(3) 0.002(3) -0.006(3)
C14 0.020(3) 0.021(3) 0.018(3) -0.001(3) -0.004(3) 0.001(3)
C21 0.015(3) 0.027(3) 0.024(3) -0.002(3) -0.005(2) -0.005(3)
C22 0.022(3) 0.024(3) 0.014(3) -0.004(3) 0.004(3) -0.000(3)
C23 0.015(3) 0.039(4) 0.016(3) -0.009(3) 0.004(3) -0.001(3)
C24 0.012(3) 0.031(4) 0.024(4) -0.002(3) 0.005(3) -0.009(3)
C25 0.014(3) 0.020(3) 0.029(4) 0.008(3) -0.005(3) -0.007(3)
C26 0.019(3) 0.011(3) 0.027(4) 0.004(3) -0.007(3) 0.001(3)
C27 0.029(4) 0.017(3) 0.014(3) -0.011(3) -0.009(3) 0.006(3)
C28 0.020(3) 0.019(3) 0.015(3) -0.009(3) -0.001(3) 0.003(3)
C29 0.014(3) 0.025(3) 0.015(3) 0.001(3) -0.002(2) -0.000(3)
C30 0.011(3) 0.010(3) 0.013(3) -0.0030(18) -0.0013(18) 0.0004(18)
C31 0.013(3) 0.019(3) 0.016(3) -0.001(3) -0.006(2) 0.002(3)
C32 0.011(3) 0.025(3) 0.014(3) 0.001(3) -0.003(2) 0.001(3)
C33 0.013(3) 0.025(3) 0.019(3) 0.000(3) -0.009(3) -0.004(3)
C34 0.020(3) 0.017(3) 0.020(3) -0.002(3) -0.008(3) -0.002(3)
C43 0.016(3) 0.016(3) 0.022(3) -0.003(3) 0.006(3) 0.002(3)
C44 0.012(3) 0.015(3) 0.036(4) 0.003(3) 0.001(3) 0.006(3)
C45 0.013(3) 0.014(3) 0.025(3) 0.001(2) -0.002(3) 0.003(3)
C46 0.032(4) 0.024(3) 0.021(3) 0.002(3) -0.001(3) -0.000(3)
C47 0.017(3) 0.024(3) 0.040(4) 0.001(3) -0.008(3) 0.003(3)
C53 0.025(3) 0.007(3) 0.021(3) -0.001(2) -0.001(3) -0.000(2)
C54 0.017(3) 0.013(3) 0.031(4) -0.007(3) 0.000(3) -0.002(3)
C55 0.014(3) 0.018(3) 0.022(3) -0.004(3) 0.001(3) -0.006(3)
C56 0.028(4) 0.016(3) 0.022(3) -0.003(3) -0.006(3) 0.006(3)
C57 0.011(3) 0.026(3) 0.037(4) -0.002(3) -0.006(3) -0.006(3)
C63 0.013(3) 0.013(3) 0.022(3) 0.000(2) 0.008(2) 0.005(3)
C64 0.012(3) 0.018(3) 0.027(3) -0.003(3) 0.002(3) -0.002(3)
C65 0.011(3) 0.020(3) 0.019(3) -0.001(3) -0.003(2) 0.002(3)
C66 0.022(3) 0.024(3) 0.016(3) 0.003(3) 0.001(3) -0.004(3)
C67 0.013(3) 0.033(4) 0.029(4) -0.002(3) 0.002(3) -0.005(3)
C73 0.019(3) 0.016(3) 0.018(3) -0.003(3) 0.000(3) 0.000(3)
C74 0.025(3) 0.010(3) 0.031(4) -0.001(3) 0.001(3) 0.010(3)
C75 0.023(3) 0.017(3) 0.017(3) 0.004(3) 0.001(3) 0.005(3)
C76 0.020(3) 0.017(3) 0.035(4) -0.003(3) 0.002(3) 0.002(3)
C77 0.030(4) 0.028(4) 0.033(4) 0.000(3) -0.009(3) 0.014(3)

loop_
_atom_type_symbol
_atom_type_description
_atom_type_scat_dispersion_real
_atom_type_scat_dispersion_imag
_atom_type_scat_source
C C 0.0033 0.0016
;
International Tables for Crystallography
(1992, Vol. C, Tables 4.2.6.8 and 6.1.1.4)
;
H H 0.0000 0.0000
;
International Tables for Crystallography
(1992, Vol. C, Table 6.1.1.4)
;
Ag Ag -0.8971 1.1015
;
International Tables for Crystallography
(1992, Vol. C, Tables 4.2.6.8 and 6.1.1.4)
;
N N 0.0061 0.0033
;
International Tables for Crystallography
(1992, Vol. C, Tables 4.2.6.8 and 6.1.1.4)
;
Pt Pt -1.7033 8.3905
;
International Tables for Crystallography
(1992, Vol. C, Tables 4.2.6.8 and 6.1.1.4)
;

loop_
_geom_angle_atom_site_label_1
_geom_angle_atom_site_label_2
_geom_angle_atom_site_label_3
_geom_angle
_geom_angle_publ_flag
N1 Pt1 N41 175.33(19) yes
N1 Pt1 N51 92.6(2) yes
N1 Pt1 C10 82.3(2) yes
N10 Pt1 N41 93.41(18) yes
N10 Pt1 N51 174.83(18) yes
N10 Pt1 C1 82.3(2) yes
N41 Pt1 N51 91.73(18) yes
N41 Pt1 C1 175.33(19) yes
N41 Pt1 C10 93.41(18) yes
N51 Pt1 C1 92.6(2) yes
N51 Pt1 C10 174.83(18) yes
N30 Pt2 N61 91.99(18) yes
N30 Pt2 N71 174.23(18) yes
N30 Pt2 C21 82.6(2) yes
N21 Pt2 N61 174.55(19) yes
N21 Pt2 N71 92.8(2) yes
N21 Pt2 C30 82.6(2) yes
N61 Pt2 N71 92.59(17) yes
N61 Pt2 C21 174.55(19) yes
N61 Pt2 C30 91.99(18) yes
N71 Pt2 C21 92.8(2) yes
N71 Pt2 C30 174.23(18) yes
N42 Ag1 N72 169.05(17) yes
N52 Ag2 N62 170.91(17) yes
Pt1 N1 C2 132.2(4) yes
Pt1 N1 C12 112.5(4) yes
C2 N1 C12 115.2(5) yes
Pt1 N10 C9 129.2(4) yes
Pt1 N10 C11 113.1(4) yes
C9 N10 C11 117.6(5) yes
Pt2 N30 C29 128.1(4) yes
Pt2 N30 C31 112.6(4) yes
C29 N30 C31 119.2(5) yes
Pt2 N21 C22 133.4(5) yes
Pt2 N21 C32 111.6(4) yes
C22 N21 C32 115.0(5) yes
Pt1 N41 N42 119.2(3) yes
Pt1 N41 C45 130.5(4) yes
N42 N41 C45 108.7(5) yes
Ag1 N42 N41 123.3(4) yes
Ag1 N42 C43 125.8(4) yes
N41 N42 C43 107.8(4) yes
Pt1 N51 N52 119.1(4) yes
Pt1 N51 C55 130.3(4) yes
N52 N51 C55 109.8(5) yes
Ag2 N52 N51 121.6(4) yes
Ag2 N52 C53 130.6(4) yes
N51 N52 C53 107.7(5) yes
Pt2 N61 N62 120.0(4) yes
Pt2 N61 C65 129.1(4) yes
N62 N61 C65 108.3(5) yes
Ag2 N62 N61 121.4(4) yes
Ag2 N62 C63 126.8(4) yes
N61 N62 C63 108.2(4) yes
Pt2 N71 N72 118.5(3) yes
Pt2 N71 C75 133.1(4) yes
N72 N71 C75 108.3(5) yes
Ag1 N72 N71 119.0(4) yes
Ag1 N72 C73 133.3(4) yes
N71 N72 C73 107.7(4) yes
Pt1 C1 C2 132.2(4) yes
Pt1 C1 C12 112.5(4) yes
C2 C1 C12 115.2(5) yes
N1 C2 C3 121.8(5) yes
C1 C2 C3 121.8(5) yes
C2 C3 C4 121.6(6) yes
C3 C4 C13 119.6(6) yes
C6 C5 C13 122.3(6) yes
C5 C6 C14 121.4(6) yes
C8 C7 C14 119.6(6) yes
C7 C8 C9 119.8(6) yes
N10 C9 C8 122.5(6) yes
C8 C9 C10 122.5(6) yes
Pt1 C10 C9 129.2(4) yes
Pt1 C10 C11 113.1(4) yes
C9 C10 C11 117.6(5) yes
N10 C11 C12 115.7(5) yes
N10 C11 C14 123.3(5) yes
C10 C11 C12 115.7(5) yes
C10 C11 C14 123.3(5) yes
C12 C11 C14 121.0(5) yes
N1 C12 C11 116.3(5) yes
N1 C12 C13 123.5(5) yes
C1 C12 C11 116.3(5) yes
C1 C12 C13 123.5(5) yes
C11 C12 C13 120.2(5) yes
C4 C13 C5 124.5(6) yes
C4 C13 C12 118.3(5) yes
C5 C13 C12 117.2(5) yes
C6 C14 C7 125.0(6) yes
C6 C14 C11 117.8(5) yes
C7 C14 C11 117.2(5) yes
Pt2 C21 C22 133.4(5) yes
Pt2 C21 C32 111.6(4) yes
C22 C21 C32 115.0(5) yes
N21 C22 C23 121.6(6) yes
C21 C22 C23 121.6(6) yes
C22 C23 C24 121.8(6) yes
C23 C24 C33 120.3(6) yes
C26 C25 C33 121.0(5) yes
C25 C26 C34 121.6(5) yes
C28 C27 C34 119.8(5) yes
C27 C28 C29 119.8(5) yes
N30 C29 C28 121.8(5) yes
C28 C29 C30 121.8(5) yes
Pt2 C30 C29 128.1(4) yes
Pt2 C30 C31 112.6(4) yes
C29 C30 C31 119.2(5) yes
N30 C31 C32 116.4(5) yes
N30 C31 C34 121.9(5) yes
C30 C31 C32 116.4(5) yes
C30 C31 C34 121.9(5) yes
C32 C31 C34 121.7(5) yes
N21 C32 C31 116.5(5) yes
N21 C32 C33 124.0(5) yes
C21 C32 C31 116.5(5) yes
C21 C32 C33 124.0(5) yes
C31 C32 C33 119.6(5) yes
C24 C33 C25 124.1(6) yes
C24 C33 C32 117.2(6) yes
C25 C33 C32 118.7(5) yes
C26 C34 C27 125.1(5) yes
C26 C34 C31 117.3(5) yes
C27 C34 C31 117.5(5) yes
N42 C43 C44 109.2(5) yes
N42 C43 C46 121.2(5) yes
C44 C43 C46 129.6(5) yes
C43 C44 C45 105.2(5) yes
N41 C45 C44 109.1(5) yes
N41 C45 C47 121.7(5) yes
C44 C45 C47 129.2(5) yes
N52 C53 C54 108.8(5) yes
N52 C53 C56 120.4(5) yes
C54 C53 C56 130.8(5) yes
C53 C54 C55 106.2(5) yes
N51 C55 C54 107.5(5) yes
N51 C55 C57 120.9(5) yes
C54 C55 C57 131.6(5) yes
N62 C63 C64 109.2(5) yes
N62 C63 C66 120.5(5) yes
C64 C63 C66 130.3(5) yes
C63 C64 C65 105.3(5) yes
N61 C65 C64 109.1(5) yes
N61 C65 C67 121.9(5) yes
C64 C65 C67 129.0(5) yes
N72 C73 C74 109.8(5) yes
N72 C73 C76 121.2(5) yes
C74 C73 C76 129.0(5) yes
C73 C74 C75 105.8(5) yes
N71 C75 C74 108.4(5) yes
N71 C75 C77 121.1(5) yes
C74 C75 C77 130.5(6) yes
N1 C2 H2 119.088 no
C1 C2 H2 119.088 no
C3 C2 H2 119.079 no
C2 C3 H3 119.217 no
C4 C3 H3 119.217 no
C3 C4 H4 120.206 no
C13 C4 H4 120.216 no
C6 C5 H5 118.831 no
C13 C5 H5 118.825 no
C5 C6 H6 119.298 no
C14 C6 H6 119.294 no
C8 C7 H7 120.196 no
C14 C7 H7 120.213 no
C7 C8 H8 120.088 no
C9 C8 H8 120.081 no
N10 C9 H9 118.750 no
C8 C9 H9 118.743 no
C10 C9 H9 118.750 no
N21 C22 H22 119.170 no
C21 C22 H22 119.170 no
C23 C22 H22 119.192 no
C22 C23 H23 119.103 no
C24 C23 H23 119.109 no
C23 C24 H24 119.833 no
C33 C24 H24 119.841 no
C26 C25 H25 119.524 no
C33 C25 H25 119.517 no
C25 C26 H26 119.177 no
C34 C26 H26 119.176 no
C28 C27 H27 120.111 no
C34 C27 H27 120.101 no
C27 C28 H28 120.108 no
C29 C28 H28 120.104 no
N30 C29 H29 119.102 no
C28 C29 H29 119.118 no
C30 C29 H29 119.102 no
C43 C44 H44 127.380 no
C45 C44 H44 127.389 no
C43 C46 H46A 109.477 no
C43 C46 H46B 109.475 no
C43 C46 H46C 109.476 no
H46A C46 H46B 109.472 no
H46A C46 H46C 109.460 no
H46B C46 H46C 109.468 no
C45 C47 H47A 109.475 no
C45 C47 H47B 109.475 no
C45 C47 H47C 109.475 no
H47A C47 H47B 109.466 no
H47A C47 H47C 109.472 no
H47B C47 H47C 109.465 no
C53 C54 H54 126.878 no
C55 C54 H54 126.872 no
C53 C56 H56A 109.467 no
C53 C56 H56B 109.461 no
C53 C56 H56C 109.471 no
H56A C56 H56B 109.472 no
H56A C56 H56C 109.486 no
H56B C56 H56C 109.470 no
C55 C57 H57A 109.471 no
C55 C57 H57B 109.472 no
C55 C57 H57C 109.475 no
H57A C57 H57B 109.461 no
H57A C57 H57C 109.474 no
H57B C57 H57C 109.475 no
C63 C64 H64 127.367 no
C65 C64 H64 127.363 no
C63 C66 H66A 109.471 no
C63 C66 H66B 109.457 no
C63 C66 H66C 109.468 no
H66A C66 H66B 109.482 no
H66A C66 H66C 109.477 no
H66B C66 H66C 109.473 no
C65 C67 H67A 109.478 no
C65 C67 H67B 109.476 no
C65 C67 H67C 109.476 no
H67A C67 H67B 109.470 no
H67A C67 H67C 109.454 no
H67B C67 H67C 109.474 no
C73 C74 H74 127.082 no
C75 C74 H74 127.087 no
C73 C76 H76A 109.472 no
C73 C76 H76B 109.465 no
C73 C76 H76C 109.477 no
H76A C76 H76B 109.461 no
H76A C76 H76C 109.481 no
H76B C76 H76C 109.471 no
C75 C77 H77A 109.468 no
C75 C77 H77B 109.468 no
C75 C77 H77C 109.473 no
H77A C77 H77B 109.470 no
H77A C77 H77C 109.471 no
H77B C77 H77C 109.478 no

loop_
_geom_bond_atom_site_label_1
_geom_bond_atom_site_label_2
_geom_bond_distance
_geom_bond_publ_flag
Pt1 N1 1.987(5) yes
Pt1 N10 2.038(5) yes
Pt1 N41 2.097(5) yes
Pt1 N51 2.019(5) yes
Pt1 C1 1.987(5) yes
Pt1 C10 2.038(5) yes
Pt2 N30 2.036(5) yes
Pt2 N21 1.989(6) yes
Pt2 N61 2.093(5) yes
Pt2 N71 2.002(5) yes
Pt2 C21 1.989(6) yes
Pt2 C30 2.036(5) yes
Ag1 N42 2.097(5) yes
Ag1 N72 2.094(5) yes
Ag2 N52 2.072(5) yes
Ag2 N62 2.077(5) yes
N1 C2 1.395(8) yes
N1 C12 1.427(8) yes
N10 C9 1.334(7) yes
N10 C11 1.377(8) yes
N30 C29 1.341(7) yes
N30 C31 1.366(7) yes
N21 C22 1.391(8) yes
N21 C32 1.432(8) yes
N41 N42 1.365(6) yes
N41 C45 1.338(7) yes
N42 C43 1.349(7) yes
N51 N52 1.371(7) yes
N51 C55 1.335(7) yes
N52 C53 1.345(7) yes
N61 N62 1.371(6) yes
N61 C65 1.345(7) yes
N62 C63 1.344(7) yes
N71 N72 1.383(6) yes
N71 C75 1.350(7) yes
N72 C73 1.338(7) yes
C1 C2 1.395(8) yes
C1 C12 1.427(8) yes
C2 C3 1.402(9) yes
C3 C4 1.385(9) yes
C4 C13 1.390(8) yes
C5 C6 1.348(9) yes
C5 C13 1.429(9) yes
C6 C14 1.427(9) yes
C7 C8 1.378(9) yes
C7 C14 1.401(8) yes
C8 C9 1.397(8) yes
C9 C10 1.334(7) yes
C10 C11 1.377(8) yes
C11 C12 1.419(8) yes
C11 C14 1.403(8) yes
C12 C13 1.418(8) yes
C21 C22 1.391(8) yes
C21 C32 1.432(8) yes
C22 C23 1.405(9) yes
C23 C24 1.363(9) yes
C24 C33 1.402(8) yes
C25 C26 1.367(8) yes
C25 C33 1.436(8) yes
C26 C34 1.427(8) yes
C27 C28 1.377(8) yes
C27 C34 1.403(8) yes
C28 C29 1.400(8) yes
C29 C30 1.341(7) yes
C30 C31 1.366(7) yes
C31 C32 1.413(8) yes
C31 C34 1.419(8) yes
C32 C33 1.410(8) yes
C43 C44 1.387(8) yes
C43 C46 1.498(8) yes
C44 C45 1.389(8) yes
C45 C47 1.510(9) yes
C53 C54 1.386(8) yes
C53 C56 1.484(8) yes
C54 C55 1.403(8) yes
C55 C57 1.494(8) yes
C63 C64 1.392(8) yes
C63 C66 1.500(8) yes
C64 C65 1.391(8) yes
C65 C67 1.480(8) yes
C73 C74 1.381(8) yes
C73 C76 1.499(8) yes
C74 C75 1.394(8) yes
C75 C77 1.492(9) yes
C2 H2 0.950 no
C3 H3 0.950 no
C4 H4 0.950 no
C5 H5 0.950 no
C6 H6 0.950 no
C7 H7 0.950 no
C8 H8 0.950 no
C9 H9 0.950 no
C22 H22 0.950 no
C23 H23 0.950 no
C24 H24 0.950 no
C25 H25 0.950 no
C26 H26 0.950 no
C27 H27 0.950 no
C28 H28 0.950 no
C29 H29 0.950 no
C44 H44 0.950 no
C46 H46A 0.980 no
C46 H46B 0.980 no
C46 H46C 0.980 no
C47 H47A 0.980 no
C47 H47B 0.980 no
C47 H47C 0.980 no
C54 H54 0.950 no
C56 H56A 0.980 no
C56 H56B 0.980 no
C56 H56C 0.980 no
C57 H57A 0.980 no
C57 H57B 0.980 no
C57 H57C 0.980 no
C64 H64 0.950 no
C66 H66A 0.980 no
C66 H66B 0.980 no
C66 H66C 0.980 no
C67 H67A 0.980 no
C67 H67B 0.980 no
C67 H67C 0.980 no
C74 H74 0.950 no
C76 H76A 0.980 no
C76 H76B 0.980 no
C76 H76C 0.980 no
C77 H77A 0.980 no
C77 H77B 0.980 no
C77 H77C 0.980 no

loop_
_geom_contact_atom_site_label_1
_geom_contact_atom_site_label_2
_geom_contact_distance
_geom_contact_publ_flag
_geom_contact_site_symmetry_2
Pt1 Ag2 3.4574(5) no .
Pt1 C47 3.528(6) no .
Pt1 C57 3.426(6) no .
Pt2 Ag1 3.3546(6) no .
Pt2 C67 3.491(6) no .
Pt2 C77 3.494(7) no .
Ag1 Ag2 3.1023(6) no .
Ag1 N21 3.438(6) no .
Ag1 N51 3.355(5) no .
Ag1 N52 3.220(5) no .
Ag1 C21 3.438(6) no .
Ag1 C46 3.421(6) no .
Ag1 C76 3.559(6) no .
Ag2 N1 3.445(5) no .
Ag2 N71 3.510(5) no .
Ag2 N72 3.279(5) no .
Ag2 C1 3.445(5) no .
Ag2 C2 3.480(6) no .
Ag2 C56 3.459(6) no .
Ag2 C66 3.411(6) no .
N1 N52 3.292(7) no .
N1 C4 2.863(8) no .
N10 C7 2.800(8) no .
N10 C45 3.551(7) no .
N30 C27 2.791(7) no .
N30 C65 3.544(7) no .
N21 N72 3.386(7) no .
N21 C24 2.852(8) no .
N41 C9 3.188(7) no .
N42 N51 3.504(7) no .
N51 C2 3.172(8) no .
N52 C1 3.292(7) no .
N52 C2 3.181(8) no .
N61 C29 3.114(7) no .
N71 C22 3.208(7) no .
N72 C21 3.386(7) no .
N72 C22 3.423(7) no .
C1 C4 2.863(8) no .
C2 C13 2.805(8) no .
C3 C12 2.745(8) no .
C5 C11 2.785(9) no .
C6 C12 2.801(8) no .
C7 C10 2.800(8) no .
C8 C11 2.723(8) no .
C9 C12 3.587(8) no .
C9 C14 2.765(8) no .
C9 C45 3.317(8) no .
C9 C47 3.440(8) no .
C10 C45 3.551(7) no .
C13 C14 2.856(8) no .
C21 C24 2.852(8) no .
C22 C33 2.811(8) no .
C23 C32 2.735(8) no .
C25 C31 2.798(8) no .
C26 C32 2.817(8) no .
C27 C30 2.791(7) no .
C28 C31 2.744(8) no .
C29 C32 3.597(8) no .
C29 C34 2.770(8) no .
C29 C65 3.305(8) no .
C29 C67 3.583(8) no .
C30 C65 3.544(7) no .
C33 C34 2.854(8) no .
C53 C76 3.545(9) no .
C56 C76 3.526(9) no .
N10 C27 3.227(7) no 3_666
N10 C34 3.363(7) no 3_666
N30 C8 3.474(8) no 3_666
N30 C27 3.267(7) no 3_666
N42 C27 3.530(8) no 3_666
N42 C28 3.505(7) no 3_666
N62 C26 3.591(7) no 3_666
N62 C56 3.491(7) no 3_656
C2 C7 3.598(8) no 2_545
C2 C8 3.592(8) no 2_545
C3 C8 3.451(8) no 2_545
C4 C23 3.546(8) no 4_554
C4 C67 3.586(8) no 4_454
C5 C25 3.493(8) no 3_666
C6 C25 3.364(8) no 3_666
C6 C33 3.452(8) no 3_666
C7 C2 3.598(8) no 2_555
C7 C31 3.396(8) no 3_666
C7 C32 3.517(8) no 3_666
C8 N30 3.474(8) no 3_666
C8 C2 3.592(8) no 2_555
C8 C3 3.451(8) no 2_555
C8 C30 3.474(8) no 3_666
C8 C31 3.438(8) no 3_666
C9 C27 3.197(8) no 3_666
C9 C28 3.331(8) no 3_666
C9 C34 3.442(8) no 3_666
C10 C27 3.227(7) no 3_666
C10 C34 3.363(7) no 3_666
C11 C26 3.232(8) no 3_666
C11 C34 3.418(8) no 3_666
C11 C77 3.428(9) no 4_454
C12 C26 3.446(8) no 3_666
C13 C67 3.524(8) no 4_454
C14 C25 3.469(8) no 3_666
C14 C26 3.466(8) no 3_666
C14 C34 3.591(8) no 3_666
C14 C77 3.579(9) no 4_454
C23 C4 3.546(8) no 4_455
C25 C5 3.493(8) no 3_666
C25 C6 3.364(8) no 3_666
C25 C14 3.469(8) no 3_666
C26 N62 3.591(7) no 3_666
C26 C11 3.232(8) no 3_666
C26 C12 3.446(8) no 3_666
C26 C14 3.466(8) no 3_666
C26 C29 3.451(8) no 3_666
C27 N10 3.227(7) no 3_666
C27 N30 3.267(7) no 3_666
C27 N42 3.530(8) no 3_666
C27 C9 3.197(8) no 3_666
C27 C10 3.227(7) no 3_666
C27 C29 3.447(8) no 3_666
C27 C30 3.267(7) no 3_666
C27 C31 3.395(8) no 3_666
C28 N42 3.505(7) no 3_666
C28 C9 3.331(8) no 3_666
C28 C31 3.293(8) no 3_666
C28 C34 3.312(8) no 3_666
C29 C26 3.451(8) no 3_666
C29 C27 3.447(8) no 3_666
C29 C34 3.286(8) no 3_666
C30 C8 3.474(8) no 3_666
C30 C27 3.267(7) no 3_666
C31 C7 3.396(8) no 3_666
C31 C8 3.438(8) no 3_666
C31 C27 3.395(8) no 3_666
C31 C28 3.293(8) no 3_666
C32 C7 3.517(8) no 3_666
C33 C6 3.452(8) no 3_666
C34 N10 3.363(7) no 3_666
C34 C9 3.442(8) no 3_666
C34 C10 3.363(7) no 3_666
C34 C11 3.418(8) no 3_666
C34 C14 3.591(8) no 3_666
C34 C28 3.312(8) no 3_666
C34 C29 3.286(8) no 3_666
C44 C44 3.585(8) no 3_566
C56 N62 3.491(7) no 3_656
C56 C63 3.576(8) no 3_656
C63 C56 3.576(8) no 3_656
C67 C4 3.586(8) no 4_555
C67 C13 3.524(8) no 4_555
C77 C11 3.428(9) no 4_555
C77 C14 3.579(9) no 4_555
Pt1 H2 3.2565 no .
Pt1 H9 3.1688 no .
Pt1 H47B 2.9481 no .
Pt1 H57A 3.4888 no .
Pt1 H57B 3.1250 no .
Pt2 H22 3.2789 no .
Pt2 H29 3.1571 no .
Pt2 H67A 2.9792 no .
Pt2 H77A 3.2151 no .
Pt2 H77B 3.5510 no .
Ag1 H46B 2.8179 no .
Ag1 H76B 2.9883 no .
Ag2 H2 3.3025 no .
Ag2 H56A 3.1670 no .
Ag2 H56B 3.4843 no .
Ag2 H66A 2.9947 no .
Ag2 H66B 3.5977 no .
N1 H3 3.2905 no .
N1 H66A 3.4533 no .
N10 H8 3.2399 no .
N10 H47B 3.1501 no .
N30 H28 3.2436 no .
N30 H67A 3.5053 no .
N30 H67B 3.5721 no .
N21 H23 3.2856 no .
N21 H46B 3.3026 no .
N41 H9 2.6597 no .
N41 H44 3.1394 no .
N41 H47A 3.0831 no .
N41 H47B 2.5502 no .
N41 H47C 3.1298 no .
N41 H57B 2.8505 no .
N42 H9 3.3399 no .
N42 H44 3.1480 no .
N42 H46A 3.0609 no .
N42 H46B 2.5367 no .
N42 H46C 3.1379 no .
N51 H2 2.7138 no .
N51 H54 3.1261 no .
N51 H57A 2.8366 no .
N51 H57B 2.6170 no .
N51 H57C 3.2324 no .
N52 H2 2.5762 no .
N52 H54 3.1375 no .
N52 H56A 2.6510 no .
N52 H56B 2.7700 no .
N52 H56C 3.2430 no .
N61 H29 2.5781 no .
N61 H64 3.1464 no .
N61 H67A 2.5401 no .
N61 H67B 3.0097 no .
N61 H67C 3.1582 no .
N61 H77B 3.2333 no .
N62 H29 3.0809 no .
N62 H64 3.1475 no .
N62 H66A 2.5610 no .
N62 H66B 2.9439 no .
N62 H66C 3.2020 no .
N71 H22 2.7780 no .
N71 H74 3.1434 no .
N71 H77A 2.6576 no .
N71 H77B 2.8101 no .
N71 H77C 3.2558 no .
N72 H22 2.9094 no .
N72 H56A 3.3064 no .
N72 H74 3.1399 no .
N72 H76A 3.0437 no .
N72 H76B 2.5330 no .
N72 H76C 3.1362 no .
C1 H3 3.2905 no .
C1 H66A 3.4533 no .
C2 H4 3.2871 no .
C2 H66A 3.1415 no .
C3 H66A 2.9959 no .
C4 H2 3.2775 no .
C4 H5 2.6926 no .
C4 H66A 3.1552 no .
C5 H4 2.7011 no .
C6 H7 2.7205 no .
C7 H6 2.7152 no .
C7 H9 3.2501 no .
C9 H7 3.2620 no .
C9 H47B 3.2205 no .
C9 H47C 3.2412 no .
C10 H8 3.2399 no .
C10 H47B 3.1501 no .
C11 H6 3.2815 no .
C11 H7 3.2605 no .
C11 H9 3.1801 no .
C12 H2 3.2519 no .
C12 H4 3.2756 no .
C12 H5 3.2872 no .
C12 H66A 3.5679 no .
C13 H3 3.2518 no .
C13 H6 3.2841 no .
C13 H66A 3.4566 no .
C14 H5 3.2722 no .
C14 H8 3.2625 no .
C21 H23 3.2856 no .
C21 H46B 3.3026 no .
C22 H24 3.2719 no .
C22 H46B 3.0221 no .
C23 H46B 3.0044 no .
C24 H22 3.2618 no .
C24 H25 2.7117 no .
C24 H46A 3.4742 no .
C24 H46B 3.2440 no .
C25 H24 2.7046 no .
C26 H27 2.7222 no .
C27 H26 2.7158 no .
C27 H29 3.2539 no .
C29 H27 3.2635 no .
C29 H67B 3.1697 no .
C30 H28 3.2436 no .
C30 H67A 3.5053 no .
C30 H67B 3.5721 no .
C31 H26 3.2900 no .
C31 H27 3.2794 no .
C31 H29 3.1911 no .
C32 H22 3.2518 no .
C32 H24 3.2649 no .
C32 H25 3.3045 no .
C32 H46B 3.5134 no .
C33 H23 3.2523 no .
C33 H26 3.2934 no .
C33 H46A 3.5534 no .
C33 H46B 3.4907 no .
C34 H25 3.2926 no .
C34 H28 3.2658 no .
C44 H9 3.2014 no .
C44 H46A 2.9154 no .
C44 H46B 3.3621 no .
C44 H46C 2.8647 no .
C44 H47A 2.9230 no .
C44 H47B 3.3710 no .
C44 H47C 2.8708 no .
C45 H9 2.5560 no .
C45 H57B 3.0320 no .
C46 H44 2.9466 no .
C47 H9 2.8597 no .
C47 H44 2.9499 no .
C47 H57B 2.9345 no .
C53 H2 3.1151 no .
C53 H76A 2.9653 no .
C53 H76B 3.4168 no .
C54 H2 3.5374 no .
C54 H56A 3.2616 no .
C54 H56B 3.1511 no .
C54 H56C 2.7277 no .
C54 H57A 3.1399 no .
C54 H57B 3.3198 no .
C54 H57C 2.7769 no .
C54 H76A 3.4155 no .
C55 H2 3.3000 no .
C56 H54 2.9492 no .
C56 H76A 2.7661 no .
C57 H47B 3.3762 no .
C57 H54 2.9867 no .
C63 H29 3.3449 no .
C64 H29 3.0587 no .
C64 H66A 3.3443 no .
C64 H66B 3.0447 no .
C64 H66C 2.7921 no .
C64 H67A 3.3423 no .
C64 H67B 2.9350 no .
C64 H67C 2.8060 no .
C65 H29 2.5487 no .
C65 H77B 3.3429 no .
C66 H64 2.9644 no .
C67 H29 3.0187 no .
C67 H64 2.9263 no .
C67 H77A 3.5926 no .
C67 H77B 3.1907 no .
C73 H22 3.5003 no .
C73 H56A 2.8729 no .
C74 H56A 3.3035 no .
C74 H76A 2.9354 no .
C74 H76B 3.3493 no .
C74 H76C 2.8241 no .
C74 H77A 3.2728 no .
C74 H77B 3.1633 no .
C74 H77C 2.7357 no .
C75 H22 3.3174 no .
C76 H56A 3.0208 no .
C76 H56C 3.5337 no .
C76 H74 2.9263 no .
C77 H67A 3.1075 no .
C77 H74 2.9604 no .
H2 H3 2.3278 no .
H2 H56B 3.5322 no .
H2 H66A 3.5621 no .
H3 H4 2.3265 no .
H3 H66A 3.3586 no .
H4 H5 2.5538 no .
H4 H66A 3.5765 no .
H5 H6 2.2711 no .
H6 H7 2.5843 no .
H7 H8 2.3323 no .
H8 H9 2.3301 no .
H9 H47B 2.8942 no .
H9 H47C 2.6388 no .
H22 H23 2.3300 no .
H22 H46B 3.4041 no .
H23 H24 2.2979 no .
H23 H46B 3.3890 no .
H24 H25 2.5662 no .
H25 H26 2.2983 no .
H26 H27 2.5846 no .
H27 H28 2.3305 no .
H28 H29 2.3392 no .
H29 H67A 3.3373 no .
H29 H67B 2.6572 no .
H44 H46A 3.0878 no .
H44 H46C 2.9865 no .
H44 H47A 3.0875 no .
H44 H47C 2.9909 no .
H47A H57B 2.7753 no .
H47B H57A 3.2913 no .
H47B H57B 2.6221 no .
H54 H56B 3.5021 no .
H54 H56C 2.7392 no .
H54 H57A 3.4645 no .
H54 H57C 2.8098 no .
H54 H76A 3.5421 no .
H56A H76A 2.4090 no .
H56A H76B 3.4326 no .
H56C H76A 2.6184 no .
H64 H66B 3.3062 no .
H64 H66C 2.8518 no .
H64 H67B 3.1345 no .
H64 H67C 2.8981 no .
H67A H77A 2.7110 no .
H67A H77B 2.6484 no .
H67C H77B 3.2022 no .
H74 H76A 3.1129 no .
H74 H76C 2.9206 no .
H74 H77B 3.5040 no .
H74 H77C 2.7509 no .
Pt1 H27 3.2764 no 3_666
Pt2 H27 3.5031 no 3_666
Ag1 H27 3.0414 no 3_666
Ag2 H26 3.2727 no 3_666
Ag2 H27 3.4014 no 3_666
N1 H26 3.5016 no 3_666
N10 H27 3.2169 no 3_666
N10 H77A 3.2873 no 4_454
N10 H77C 3.0748 no 4_454
N30 H8 3.4006 no 3_666
N30 H27 3.2071 no 3_666
N41 H27 3.3969 no 3_666
N41 H64 3.3618 no 1_455
N42 H27 2.9840 no 3_666
N42 H28 2.9286 no 3_666
N61 H56B 3.4499 no 3_656
N61 H56C 2.8975 no 3_656
N62 H26 2.7724 no 3_666
N62 H56B 3.5123 no 3_656
N62 H56C 2.8001 no 3_656
N71 H56B 3.3199 no 3_656
C1 H26 3.5016 no 3_666
C2 H7 3.2052 no 2_545
C2 H8 3.1825 no 2_545
C3 H8 2.8715 no 2_545
C3 H23 3.1817 no 4_554
C3 H46C 3.4504 no 4_554
C3 H74 3.2147 no 3_656
C4 H8 3.5024 no 2_545
C4 H23 2.9193 no 4_554
C4 H46B 3.4702 no 4_554
C4 H46C 3.0572 no 4_554
C4 H67A 3.4983 no 4_454
C4 H67B 3.4218 no 4_454
C4 H67C 3.2489 no 4_454
C5 H25 3.2529 no 3_666
C5 H67C 2.8867 no 4_454
C5 H76B 3.4464 no 4_554
C5 H76C 3.1407 no 4_554
C6 H25 3.4703 no 3_666
C6 H54 3.2569 no 2_555
C6 H57A 3.4701 no 2_555
C6 H67C 3.5626 no 4_454
C6 H76C 3.1450 no 4_554
C7 H2 3.2136 no 2_555
C7 H57A 3.4899 no 2_555
C7 H77C 3.1203 no 4_454
C8 H2 3.4598 no 2_555
C8 H3 3.2016 no 2_555
C8 H67B 3.5809 no 3_666
C8 H77C 3.0777 no 4_454
C9 H27 3.4727 no 3_666
C9 H77C 3.0526 no 4_454
C10 H27 3.2169 no 3_666
C10 H77A 3.2873 no 4_454
C10 H77C 3.0748 no 4_454
C11 H26 3.3199 no 3_666
C11 H77A 3.1614 no 4_454
C11 H77B 3.5062 no 4_454
C11 H77C 3.0644 no 4_454
C12 H26 3.2009 no 3_666
C12 H67A 3.5620 no 4_454
C12 H77A 3.4104 no 4_454
C13 H25 3.4695 no 3_666
C13 H67A 3.2925 no 4_454
C13 H67C 3.0174 no 4_454
C14 H77B 3.3884 no 4_454
C14 H77C 3.1160 no 4_454
C22 H4 3.3161 no 4_455
C22 H57A 3.4754 no 4_555
C23 H3 3.5540 no 4_455
C23 H4 2.8854 no 4_455
C23 H57A 3.3931 no 4_555
C23 H66B 3.5541 no 4_455
C23 H66C 3.3271 no 4_455
C24 H6 3.4084 no 3_666
C24 H47C 3.5143 no 3_566
C24 H74 3.5946 no 2_556
C24 H76C 3.4158 no 2_556
C25 H47A 3.2667 no 3_566
C26 H29 3.2878 no 3_666
C26 H66A 3.3624 no 3_666
C27 H9 3.2972 no 3_666
C28 H9 3.1337 no 3_666
C28 H44 3.2729 no 1_655
C29 H8 3.4631 no 3_666
C29 H26 3.5585 no 3_666
C29 H27 3.5809 no 3_666
C29 H44 3.3471 no 1_655
C30 H8 3.4006 no 3_666
C30 H27 3.2071 no 3_666
C31 H27 3.5222 no 3_666
C31 H28 3.3678 no 3_666
C32 H7 3.4586 no 3_666
C32 H28 3.4113 no 3_666
C33 H6 3.4499 no 3_666
C34 H28 3.5639 no 3_666
C34 H29 3.5211 no 3_666
C43 H28 2.9426 no 3_666
C43 H44 3.2068 no 3_566
C43 H67B 3.2349 no 1_455
C44 H29 3.4768 no 1_455
C44 H44 3.1980 no 3_566
C44 H46A 2.8934 no 3_566
C44 H64 3.2466 no 1_455
C44 H67B 3.3245 no 1_455
C45 H46A 3.2883 no 3_566
C45 H64 3.0610 no 1_455
C46 H4 2.9842 no 4_455
C46 H28 3.0843 no 3_666
C46 H44 3.1471 no 3_566
C46 H47C 3.4198 no 3_566
C46 H67B 3.1057 no 1_455
C47 H25 3.3167 no 3_566
C47 H46A 3.2868 no 3_566
C47 H64 3.5093 no 1_455
C47 H66C 3.4159 no 1_455
C53 H77B 3.4677 no 3_656
C54 H6 3.1025 no 2_545
C55 H6 3.1568 no 2_545
C55 H7 3.4357 no 2_545
C56 H56A 3.3197 no 3_656
C56 H56B 3.5912 no 3_656
C56 H77B 3.1790 no 3_656
C57 H6 2.9307 no 2_545
C57 H7 3.4181 no 2_545
C57 H64 3.1675 no 1_455
C57 H66C 3.2284 no 1_455
C57 H76C 3.3903 no 3_556
C63 H26 3.0441 no 3_666
C63 H47A 3.4605 no 1_655
C63 H56C 2.7175 no 3_656
C64 H47A 3.3452 no 1_655
C64 H56C 2.8077 no 3_656
C64 H57B 3.2647 no 1_655
C65 H56C 2.8979 no 3_656
C66 H23 2.9351 no 4_554
C66 H25 3.4979 no 3_666
C66 H26 3.1434 no 3_666
C66 H47A 3.3240 no 1_655
C66 H56C 3.5080 no 3_656
C66 H57B 3.4672 no 1_655
C66 H57C 3.3420 no 1_655
C66 H74 3.5980 no 3_656
C66 H76A 3.4354 no 3_656
C67 H8 3.3060 no 3_666
C67 H46C 3.1315 no 1_655
C73 H5 3.5257 no 4_455
C73 H66B 3.5367 no 3_656
C74 H3 3.4007 no 3_656
C74 H24 3.2638 no 2_546
C74 H56B 3.1567 no 3_656
C74 H66B 3.3342 no 3_656
C75 H56B 2.8739 no 3_656
C76 H5 2.9402 no 4_455
C76 H6 3.3672 no 4_455
C76 H57C 2.9831 no 3_556
C76 H66B 3.1579 no 3_656
C77 H56B 3.1607 no 3_656
H2 C7 3.2136 no 2_545
H2 C8 3.4598 no 2_545
H2 H7 2.8683 no 2_545
H2 H8 3.3042 no 2_545
H2 H74 3.3889 no 3_656
H2 H77C 3.2231 no 3_656
H3 C8 3.2016 no 2_545
H3 C23 3.5540 no 4_554
H3 C74 3.4007 no 3_656
H3 H8 2.7801 no 2_545
H3 H23 2.9628 no 4_554
H3 H24 3.3852 no 4_554
H3 H46C 3.2281 no 4_554
H3 H74 2.5321 no 3_656
H3 H77C 3.1475 no 3_656
H4 C22 3.3161 no 4_554
H4 C23 2.8854 no 4_554
H4 C46 2.9842 no 4_554
H4 H22 3.2277 no 4_554
H4 H23 2.4579 no 4_554
H4 H46A 3.5803 no 4_554
H4 H46B 2.5947 no 4_554
H4 H46C 2.5055 no 4_554
H4 H67B 3.3776 no 4_454
H4 H67C 3.2465 no 4_454
H5 C73 3.5257 no 4_554
H5 C76 2.9402 no 4_554
H5 H25 3.4850 no 3_666
H5 H67C 2.8729 no 4_454
H5 H76B 2.6164 no 4_554
H5 H76C 2.5204 no 4_554
H6 C24 3.4084 no 3_666
H6 C33 3.4499 no 3_666
H6 C54 3.1025 no 2_555
H6 C55 3.1568 no 2_555
H6 C57 2.9307 no 2_555
H6 C76 3.3672 no 4_554
H6 H24 3.4737 no 3_666
H6 H54 2.7775 no 2_555
H6 H57A 2.6213 no 2_555
H6 H57C 2.6864 no 2_555
H6 H76B 3.3947 no 4_554
H6 H76C 2.5385 no 4_554
H7 C2 3.2052 no 2_555
H7 C32 3.4586 no 3_666
H7 C55 3.4357 no 2_555
H7 C57 3.4181 no 2_555
H7 H2 2.8683 no 2_555
H7 H57A 2.6509 no 2_555
H8 N30 3.4006 no 3_666
H8 C2 3.1825 no 2_555
H8 C3 2.8715 no 2_555
H8 C4 3.5024 no 2_555
H8 C29 3.4631 no 3_666
H8 C30 3.4006 no 3_666
H8 C67 3.3060 no 3_666
H8 H2 3.3043 no 2_555
H8 H3 2.7801 no 2_555
H8 H46C 3.1495 no 3_566
H8 H67A 2.9919 no 3_666
H8 H67B 2.7255 no 3_666
H8 H77C 3.5952 no 4_454
H9 C27 3.2972 no 3_666
H9 C28 3.1337 no 3_666
H9 H27 3.5106 no 3_666
H9 H28 3.2346 no 3_666
H9 H46A 3.4190 no 3_566
H9 H46C 3.3032 no 3_566
H9 H77C 3.5647 no 4_454
H22 H4 3.2277 no 4_455
H23 C3 3.1817 no 4_455
H23 C4 2.9193 no 4_455
H23 C66 2.9351 no 4_455
H23 H3 2.9628 no 4_455
H23 H4 2.4579 no 4_455
H23 H57A 3.5467 no 4_555
H23 H66A 2.9986 no 4_455
H23 H66B 2.7548 no 4_455
H23 H66C 2.5665 no 4_455
H23 H74 3.3819 no 2_556
H24 C74 3.2637 no 2_556
H24 H3 3.3852 no 4_455
H24 H6 3.4737 no 3_666
H24 H47C 3.0528 no 3_566
H24 H74 2.7900 no 2_556
H24 H76C 2.8988 no 2_556
H25 C5 3.2529 no 3_666
H25 C6 3.4703 no 3_666
H25 C13 3.4695 no 3_666
H25 C47 3.3167 no 3_566
H25 C66 3.4979 no 3_666
H25 H5 3.4850 no 3_666
H25 H47A 2.6074 no 3_566
H25 H47C 3.1655 no 3_566
H25 H66A 3.1680 no 3_666
H25 H66C 3.0977 no 3_666
H26 Ag2 3.2727 no 3_666
H26 N1 3.5016 no 3_666
H26 N62 2.7724 no 3_666
H26 C1 3.5016 no 3_666
H26 C11 3.3199 no 3_666
H26 C12 3.2009 no 3_666
H26 C29 3.5585 no 3_666
H26 C63 3.0441 no 3_666
H26 C66 3.1434 no 3_666
H26 H29 3.2492 no 3_666
H26 H66A 2.5658 no 3_666
H26 H66C 3.4129 no 3_666
H27 Pt1 3.2764 no 3_666
H27 Pt2 3.5031 no 3_666
H27 Ag1 3.0414 no 3_666
H27 Ag2 3.4014 no 3_666
H27 N10 3.2169 no 3_666
H27 N30 3.2071 no 3_666
H27 N41 3.3969 no 3_666
H27 N42 2.9840 no 3_666
H27 C9 3.4727 no 3_666
H27 C10 3.2169 no 3_666
H27 C29 3.5809 no 3_666
H27 C30 3.2071 no 3_666
H27 C31 3.5222 no 3_666
H27 H9 3.5106 no 3_666
H28 N42 2.9286 no 3_666
H28 C31 3.3678 no 3_666
H28 C32 3.4113 no 3_666
H28 C34 3.5639 no 3_666
H28 C43 2.9426 no 3_666
H28 C46 3.0843 no 3_666
H28 H9 3.2346 no 3_666
H28 H44 2.6737 no 1_655
H28 H46A 2.7107 no 3_666
H28 H46B 3.1251 no 3_666
H29 C26 3.2878 no 3_666
H29 C34 3.5211 no 3_666
H29 C44 3.4768 no 1_655
H29 H26 3.2492 no 3_666
H29 H44 2.8104 no 1_655
H44 C28 3.2729 no 1_455
H44 C29 3.3471 no 1_455
H44 C43 3.2068 no 3_566
H44 C44 3.1980 no 3_566
H44 C46 3.1471 no 3_566
H44 H28 2.6737 no 1_455
H44 H29 2.8104 no 1_455
H44 H44 3.0676 no 3_566
H44 H46A 2.3700 no 3_566
H44 H64 3.5877 no 1_455
H44 H67B 3.2059 no 1_455
H46A C44 2.8934 no 3_566
H46A C45 3.2883 no 3_566
H46A C47 3.2868 no 3_566
H46A H4 3.5803 no 4_455
H46A H9 3.4190 no 3_566
H46A H28 2.7107 no 3_666
H46A H44 2.3700 no 3_566
H46A H47C 2.5942 no 3_566
H46B C4 3.4702 no 4_455
H46B H4 2.5947 no 4_455
H46B H28 3.1251 no 3_666
H46C C3 3.4504 no 4_455
H46C C4 3.0572 no 4_455
H46C C67 3.1315 no 1_455
H46C H3 3.2281 no 4_455
H46C H4 2.5055 no 4_455
H46C H8 3.1495 no 3_566
H46C H9 3.3032 no 3_566
H46C H47C 3.4592 no 3_566
H46C H67B 2.2975 no 1_455
H46C H67C 3.1702 no 1_455
H47A C25 3.2667 no 3_566
H47A C63 3.4605 no 1_455
H47A C64 3.3452 no 1_455
H47A C66 3.3240 no 1_455
H47A H25 2.6074 no 3_566
H47A H64 3.0275 no 1_455
H47A H66C 2.5296 no 1_455
H47B H66C 3.5567 no 1_455
H47B H77A 3.2782 no 4_454
H47B H77C 3.4057 no 4_454
H47C C24 3.5143 no 3_566
H47C C46 3.4198 no 3_566
H47C H24 3.0528 no 3_566
H47C H25 3.1655 no 3_566
H47C H46A 2.5942 no 3_566
H47C H46C 3.4592 no 3_566
H54 C6 3.2569 no 2_545
H54 H6 2.7775 no 2_545
H54 H67C 3.3972 no 3_656
H54 H76B 3.2727 no 3_556
H54 H76C 3.5085 no 3_556
H54 H77B 3.5967 no 3_656
H56A C56 3.3197 no 3_656
H56A H56A 2.9293 no 3_656
H56A H56B 2.8101 no 3_656
H56A H66B 3.3553 no 3_656
H56B N61 3.4499 no 3_656
H56B N62 3.5123 no 3_656
H56B N71 3.3199 no 3_656
H56B C56 3.5912 no 3_656
H56B C74 3.1567 no 3_656
H56B C75 2.8739 no 3_656
H56B C77 3.1607 no 3_656
H56B H56A 2.8101 no 3_656
H56B H56B 3.5120 no 3_656
H56B H74 3.4457 no 3_656
H56B H77B 2.6344 no 3_656
H56B H77C 3.5289 no 3_656
H56C N61 2.8975 no 3_656
H56C N62 2.8001 no 3_656
H56C C63 2.7175 no 3_656
H56C C64 2.8077 no 3_656
H56C C65 2.8979 no 3_656
H56C C66 3.5080 no 3_656
H56C H64 3.3097 no 3_656
H56C H66B 3.1793 no 3_656
H56C H77B 3.1079 no 3_656
H57A C6 3.4701 no 2_545
H57A C7 3.4899 no 2_545
H57A C22 3.4754 no 4_454
H57A C23 3.3931 no 4_454
H57A H6 2.6213 no 2_545
H57A H7 2.6509 no 2_545
H57A H23 3.5467 no 4_454
H57A H66C 3.4240 no 1_455
H57A H76C 3.5605 no 3_556
H57B C64 3.2647 no 1_455
H57B C66 3.4672 no 1_455
H57B H64 2.4914 no 1_455
H57B H66B 3.5595 no 1_455
H57B H66C 2.7918 no 1_455
H57C C66 3.3420 no 1_455
H57C C76 2.9831 no 3_556
H57C H6 2.6864 no 2_545
H57C H64 3.0683 no 1_455
H57C H66B 2.9801 no 1_455
H57C H66C 2.9694 no 1_455
H57C H76A 2.6886 no 3_556
H57C H76B 3.3617 no 3_556
H57C H76C 2.4937 no 3_556
H64 N41 3.3618 no 1_655
H64 C44 3.2466 no 1_655
H64 C45 3.0610 no 1_655
H64 C47 3.5093 no 1_655
H64 C57 3.1675 no 1_655
H64 H44 3.5877 no 1_655
H64 H47A 3.0275 no 1_655
H64 H56C 3.3097 no 3_656
H64 H57B 2.4914 no 1_655
H64 H57C 3.0683 no 1_655
H66A C26 3.3624 no 3_666
H66A H23 2.9986 no 4_554
H66A H25 3.1680 no 3_666
H66A H26 2.5658 no 3_666
H66B C23 3.5541 no 4_554
H66B C73 3.5367 no 3_656
H66B C74 3.3342 no 3_656
H66B C76 3.1579 no 3_656
H66B H23 2.7548 no 4_554
H66B H56A 3.3553 no 3_656
H66B H56C 3.1793 no 3_656
H66B H57B 3.5595 no 1_655
H66B H57C 2.9801 no 1_655
H66B H74 2.7612 no 3_656
H66B H76A 2.5907 no 3_656
H66B H76C 3.0673 no 3_656
H66C C23 3.3271 no 4_554
H66C C47 3.4159 no 1_655
H66C C57 3.2284 no 1_655
H66C H23 2.5665 no 4_554
H66C H25 3.0977 no 3_666
H66C H26 3.4129 no 3_666
H66C H47A 2.5296 no 1_655
H66C H47B 3.5567 no 1_655
H66C H57A 3.4240 no 1_655
H66C H57B 2.7918 no 1_655
H66C H57C 2.9694 no 1_655
H67A C4 3.4983 no 4_555
H67A C12 3.5620 no 4_555
H67A C13 3.2925 no 4_555
H67A H8 2.9919 no 3_666
H67B C4 3.4218 no 4_555
H67B C8 3.5809 no 3_666
H67B C43 3.2349 no 1_655
H67B C44 3.3245 no 1_655
H67B C46 3.1057 no 1_655
H67B H4 3.3776 no 4_555
H67B H8 2.7255 no 3_666
H67B H44 3.2059 no 1_655
H67B H46C 2.2975 no 1_655
H67C C4 3.2489 no 4_555
H67C C5 2.8867 no 4_555
H67C C6 3.5626 no 4_555
H67C C13 3.0174 no 4_555
H67C H4 3.2465 no 4_555
H67C H5 2.8729 no 4_555
H67C H46C 3.1702 no 1_655
H67C H54 3.3972 no 3_656
H74 C3 3.2147 no 3_656
H74 C24 3.5946 no 2_546
H74 C66 3.5980 no 3_656
H74 H2 3.3889 no 3_656
H74 H3 2.5321 no 3_656
H74 H23 3.3819 no 2_546
H74 H24 2.7900 no 2_546
H74 H56B 3.4457 no 3_656
H74 H66B 2.7612 no 3_656
H76A C66 3.4354 no 3_656
H76A H57C 2.6886 no 3_556
H76A H66B 2.5907 no 3_656
H76B C5 3.4464 no 4_455
H76B H5 2.6164 no 4_455
H76B H6 3.3947 no 4_455
H76B H54 3.2727 no 3_556
H76B H57C 3.3617 no 3_556
H76C C5 3.1407 no 4_455
H76C C6 3.1450 no 4_455
H76C C24 3.4158 no 2_546
H76C C57 3.3903 no 3_556
H76C H5 2.5204 no 4_455
H76C H6 2.5385 no 4_455
H76C H24 2.8988 no 2_546
H76C H54 3.5085 no 3_556
H76C H57A 3.5605 no 3_556
H76C H57C 2.4937 no 3_556
H76C H66B 3.0673 no 3_656
H77A N10 3.2873 no 4_555
H77A C10 3.2873 no 4_555
H77A C11 3.1614 no 4_555
H77A C12 3.4104 no 4_555
H77A H47B 3.2782 no 4_555
H77B C11 3.5062 no 4_555
H77B C14 3.3884 no 4_555
H77B C53 3.4677 no 3_656
H77B C56 3.1790 no 3_656
H77B H54 3.5967 no 3_656
H77B H56B 2.6344 no 3_656
H77B H56C 3.1079 no 3_656
H77C N10 3.0748 no 4_555
H77C C7 3.1203 no 4_555
H77C C8 3.0777 no 4_555
H77C C9 3.0526 no 4_555
H77C C10 3.0748 no 4_555
H77C C11 3.0644 no 4_555
H77C C14 3.1160 no 4_555
H77C H2 3.2231 no 3_656
H77C H3 3.1475 no 3_656
H77C H8 3.5952 no 4_555
H77C H9 3.5647 no 4_555
H77C H47B 3.4057 no 4_555
H77C H56B 3.5289 no 3_656

loop_
_geom_torsion_atom_site_label_1
_geom_torsion_atom_site_label_2
_geom_torsion_atom_site_label_3
_geom_torsion_atom_site_label_4
_geom_torsion
_geom_torsion_publ_flag
N1 Pt1 N10 C9 179.1(4) no
N1 Pt1 N10 C11 -2.5(3) no
N10 Pt1 N1 C2 -179.5(5) no
N10 Pt1 N1 C12 3.3(3) no
N1 Pt1 N51 N52 62.0(4) no
N1 Pt1 N51 C55 -106.2(4) no
N51 Pt1 N1 C2 0.9(4) no
N51 Pt1 N1 C12 -176.4(3) no
N1 Pt1 C10 C9 179.1(4) no
N1 Pt1 C10 C11 -2.5(3) no
C10 Pt1 N1 C2 -179.5(5) no
C10 Pt1 N1 C12 3.3(3) no
N10 Pt1 N41 N42 -103.7(3) no
N10 Pt1 N41 C45 59.6(4) no
N41 Pt1 N10 C9 -2.7(4) no
N41 Pt1 N10 C11 175.7(3) no
N10 Pt1 C1 C2 -179.5(5) no
N10 Pt1 C1 C12 3.3(3) no
C1 Pt1 N10 C9 179.1(4) no
C1 Pt1 N10 C11 -2.5(3) no
N41 Pt1 N51 N52 -116.2(4) no
N41 Pt1 N51 C55 75.6(4) no
N51 Pt1 N41 N42 75.8(3) no
N51 Pt1 N41 C45 -120.9(4) no
N41 Pt1 C10 C9 -2.7(4) no
N41 Pt1 C10 C11 175.7(3) no
C10 Pt1 N41 N42 -103.7(3) no
C10 Pt1 N41 C45 59.6(4) no
N51 Pt1 C1 C2 0.9(4) no
N51 Pt1 C1 C12 -176.4(3) no
C1 Pt1 N51 N52 62.0(4) no
C1 Pt1 N51 C55 -106.2(4) no
C1 Pt1 C10 C9 179.1(4) no
C1 Pt1 C10 C11 -2.5(3) no
C10 Pt1 C1 C2 -179.5(5) no
C10 Pt1 C1 C12 3.3(3) no
N30 Pt2 N21 C22 -174.5(5) no
N30 Pt2 N21 C32 4.7(3) no
N21 Pt2 N30 C29 178.1(4) no
N21 Pt2 N30 C31 -5.3(3) no
N30 Pt2 N61 N62 -93.5(3) no
N30 Pt2 N61 C65 65.8(4) no
N61 Pt2 N30 C29 -1.0(4) no
N61 Pt2 N30 C31 175.6(3) no
N30 Pt2 C21 C22 -174.5(5) no
N30 Pt2 C21 C32 4.7(3) no
C21 Pt2 N30 C29 178.1(4) no
C21 Pt2 N30 C31 -5.3(3) no
N21 Pt2 N71 N72 71.0(3) no
N21 Pt2 N71 C75 -107.1(4) no
N71 Pt2 N21 C22 9.0(5) no
N71 Pt2 N21 C32 -171.7(3) no
N21 Pt2 C30 C29 178.1(4) no
N21 Pt2 C30 C31 -5.3(3) no
C30 Pt2 N21 C22 -174.5(5) no
C30 Pt2 N21 C32 4.7(3) no
N61 Pt2 N71 N72 -109.6(3) no
N61 Pt2 N71 C75 72.4(4) no
N71 Pt2 N61 N62 82.9(3) no
N71 Pt2 N61 C65 -117.7(4) no
N61 Pt2 C30 C29 -1.0(4) no
N61 Pt2 C30 C31 175.6(3) no
C30 Pt2 N61 N62 -93.5(3) no
C30 Pt2 N61 C65 65.8(4) no
N71 Pt2 C21 C22 9.0(5) no
N71 Pt2 C21 C32 -171.7(3) no
C21 Pt2 N71 N72 71.0(3) no
C21 Pt2 N71 C75 -107.1(4) no
C21 Pt2 C30 C29 178.1(4) no
C21 Pt2 C30 C31 -5.3(3) no
C30 Pt2 C21 C22 -174.5(5) no
C30 Pt2 C21 C32 4.7(3) no
Pt1 N1 C2 C3 -176.7(3) no
Pt1 N1 C12 C11 -3.7(6) no
Pt1 N1 C12 C13 176.8(4) no
C2 N1 C12 C11 178.6(4) no
C2 N1 C12 C13 -1.0(7) no
C12 N1 C2 C3 0.4(7) no
Pt1 N10 C9 C8 177.8(3) no
Pt1 N10 C11 C12 1.2(6) no
Pt1 N10 C11 C14 -177.7(4) no
C9 N10 C11 C12 179.7(5) no
C9 N10 C11 C14 0.9(8) no
C11 N10 C9 C8 -0.5(8) no
Pt2 N30 C29 C28 175.4(3) no
Pt2 N30 C31 C32 4.8(6) no
Pt2 N30 C31 C34 -175.8(3) no
C29 N30 C31 C32 -178.3(4) no
C29 N30 C31 C34 1.2(7) no
C31 N30 C29 C28 -1.1(7) no
Pt2 N21 C22 C23 -179.9(4) no
Pt2 N21 C32 C31 -3.6(6) no
Pt2 N21 C32 C33 177.2(4) no
C22 N21 C32 C31 175.8(4) no
C22 N21 C32 C33 -3.4(7) no
C32 N21 C22 C23 0.9(7) no
Pt1 N41 N42 Ag1 -32.9(5) no
Pt1 N41 N42 C43 166.0(3) no
Pt1 N41 C45 C44 -163.6(3) no
Pt1 N41 C45 C47 16.0(7) no
N42 N41 C45 C44 1.1(6) no
N42 N41 C45 C47 -179.3(4) no
C45 N41 N42 Ag1 160.4(4) no
C45 N41 N42 C43 -0.6(5) no
Ag1 N42 C43 C44 -160.5(3) no
Ag1 N42 C43 C46 21.6(7) no
N41 N42 C43 C44 -0.0(6) no
N41 N42 C43 C46 -178.0(4) no
Pt1 N51 N52 Ag2 11.6(6) no
Pt1 N51 N52 C53 -170.5(3) no
Pt1 N51 C55 C54 169.5(3) no
Pt1 N51 C55 C57 -9.6(8) no
N52 N51 C55 C54 0.5(6) no
N52 N51 C55 C57 -178.6(4) no
C55 N51 N52 Ag2 -178.0(4) no
C55 N51 N52 C53 -0.1(6) no
Ag2 N52 C53 C54 177.4(3) no
Ag2 N52 C53 C56 -4.4(8) no
N51 N52 C53 C54 -0.3(6) no
N51 N52 C53 C56 178.0(4) no
Pt2 N61 N62 Ag2 -35.9(5) no
Pt2 N61 N62 C63 164.2(3) no
Pt2 N61 C65 C64 -161.4(3) no
Pt2 N61 C65 C67 16.8(7) no
N62 N61 C65 C64 -0.2(6) no
N62 N61 C65 C67 178.1(4) no
C65 N61 N62 Ag2 160.9(4) no
C65 N61 N62 C63 1.0(5) no
Ag2 N62 C63 C64 -159.9(3) no
Ag2 N62 C63 C66 20.4(7) no
N61 N62 C63 C64 -1.4(6) no
N61 N62 C63 C66 178.9(4) no
Pt2 N71 N72 Ag1 1.5(5) no
Pt2 N71 N72 C73 -179.4(3) no
Pt2 N71 C75 C74 178.6(3) no
Pt2 N71 C75 C77 -0.6(8) no
N72 N71 C75 C74 0.4(6) no
N72 N71 C75 C77 -178.8(4) no
C75 N71 N72 Ag1 179.9(4) no
C75 N71 N72 C73 -0.9(5) no
Ag1 N72 C73 C74 -179.9(3) no
Ag1 N72 C73 C76 -1.4(8) no
N71 N72 C73 C74 1.1(6) no
N71 N72 C73 C76 179.6(4) no
Pt1 C1 C2 C3 -176.7(3) no
Pt1 C1 C12 C11 -3.7(6) no
Pt1 C1 C12 C13 176.8(4) no
C2 C1 C12 C11 178.6(4) no
C2 C1 C12 C13 -1.0(7) no
C12 C1 C2 C3 0.4(7) no
N1 C2 C3 C4 0.9(8) no
C1 C2 C3 C4 0.9(8) no
C2 C3 C4 C13 -1.7(8) no
C3 C4 C13 C5 -179.0(5) no
C3 C4 C13 C12 1.2(8) no
C6 C5 C13 C4 178.9(5) no
C6 C5 C13 C12 -1.3(8) no
C13 C5 C6 C14 0.8(9) no
C5 C6 C14 C7 178.5(5) no
C5 C6 C14 C11 0.2(8) no
C8 C7 C14 C6 -179.1(5) no
C8 C7 C14 C11 -0.7(8) no
C14 C7 C8 C9 1.1(8) no
C7 C8 C9 N10 -0.5(8) no
C7 C8 C9 C10 -0.5(8) no
C8 C9 C10 Pt1 177.8(4) no
C8 C9 C10 C11 -0.5(8) no
Pt1 C10 C11 C12 1.2(6) no
Pt1 C10 C11 C14 -177.7(4) no
C9 C10 C11 C12 179.7(5) no
C9 C10 C11 C14 0.9(8) no
N10 C11 C12 N1 1.6(7) no
N10 C11 C12 C1 1.6(7) no
N10 C11 C12 C13 -178.8(4) no
N10 C11 C14 C6 178.2(5) no
N10 C11 C14 C7 -0.3(8) no
C10 C11 C12 N1 1.6(7) no
C10 C11 C12 C1 1.6(7) no
C10 C11 C12 C13 -178.8(4) no
C10 C11 C14 C6 178.2(5) no
C10 C11 C14 C7 -0.3(8) no
C12 C11 C14 C6 -0.6(8) no
C12 C11 C14 C7 -179.1(5) no
C14 C11 C12 N1 -179.5(5) no
C14 C11 C12 C1 -179.5(5) no
C14 C11 C12 C13 0.1(8) no
N1 C12 C13 C4 0.2(8) no
N1 C12 C13 C5 -179.6(5) no
C1 C12 C13 C4 0.2(8) no
C1 C12 C13 C5 -179.6(5) no
C11 C12 C13 C4 -179.4(5) no
C11 C12 C13 C5 0.8(8) no
Pt2 C21 C22 C23 -179.9(4) no
Pt2 C21 C32 C31 -3.6(6) no
Pt2 C21 C32 C33 177.2(4) no
C22 C21 C32 C31 175.8(4) no
C22 C21 C32 C33 -3.4(7) no
C32 C21 C22 C23 0.9(7) no
N21 C22 C23 C24 0.9(8) no
C21 C22 C23 C24 0.9(8) no
C22 C23 C24 C33 -0.4(8) no
C23 C24 C33 C25 180.0(5) no
C23 C24 C33 C32 -1.9(8) no
C26 C25 C33 C24 176.0(5) no
C26 C25 C33 C32 -2.1(8) no
C33 C25 C26 C34 -0.8(8) no
C25 C26 C34 C27 -178.3(5) no
C25 C26 C34 C31 2.6(8) no
C28 C27 C34 C26 -179.9(5) no
C28 C27 C34 C31 -0.8(8) no
C34 C27 C28 C29 0.9(8) no
C27 C28 C29 N30 0.0(8) no
C27 C28 C29 C30 0.0(8) no
C28 C29 C30 Pt2 175.4(4) no
C28 C29 C30 C31 -1.1(8) no
Pt2 C30 C31 C32 4.8(6) no
Pt2 C30 C31 C34 -175.8(3) no
C29 C30 C31 C32 -178.3(4) no
C29 C30 C31 C34 1.2(7) no
N30 C31 C32 N21 -0.8(7) no
N30 C31 C32 C21 -0.8(7) no
N30 C31 C32 C33 178.4(4) no
N30 C31 C34 C26 178.9(5) no
N30 C31 C34 C27 -0.3(8) no
C30 C31 C32 N21 -0.8(7) no
C30 C31 C32 C21 -0.8(7) no
C30 C31 C32 C33 178.4(4) no
C30 C31 C34 C26 178.9(5) no
C30 C31 C34 C27 -0.3(8) no
C32 C31 C34 C26 -1.7(8) no
C32 C31 C34 C27 179.2(5) no
C34 C31 C32 N21 179.7(5) no
C34 C31 C32 C21 179.7(5) no
C34 C31 C32 C33 -1.1(8) no
N21 C32 C33 C24 3.9(8) no
N21 C32 C33 C25 -177.9(5) no
C21 C32 C33 C24 3.9(8) no
C21 C32 C33 C25 -177.9(5) no
C31 C32 C33 C24 -175.2(5) no
C31 C32 C33 C25 3.0(7) no
N42 C43 C44 C45 0.6(6) no
C46 C43 C44 C45 178.4(5) no
C43 C44 C45 N41 -1.0(6) no
C43 C44 C45 C47 179.4(5) no
N52 C53 C54 C55 0.6(6) no
C56 C53 C54 C55 -177.4(6) no
C53 C54 C55 N51 -0.6(6) no
C53 C54 C55 C57 178.3(5) no
N62 C63 C64 C65 1.3(6) no
C66 C63 C64 C65 -179.1(5) no
C63 C64 C65 N61 -0.6(6) no
C63 C64 C65 C67 -178.7(5) no
N72 C73 C74 C75 -0.8(6) no
C76 C73 C74 C75 -179.2(5) no
C73 C74 C75 N71 0.3(6) no
C73 C74 C75 C77 179.3(5) no
